data_7063516
loop_
_publ_author_name
'Safinskaya, Yana V.'
'Il&#x2019;in, Mikhail V.'
'Bolotin, Dmitrii S.'

_publ_section_title
;
 Base-mediated intramolecular aryl--aryl coupling in pyrazolyl-containing
 iodolium salts
;
_journal_issue 45
_journal_name_full 'New Journal of Chemistry'
_journal_page_first 19034
_journal_page_last 19039
_journal_paper_doi 10.1039/D4NJ02894E
_journal_volume 48
_journal_year 2024
_chemical_formula_moiety 'C16 H13 I N2, 2(C F3 O3 S)'
_chemical_formula_sum 'C18 H13 F6 I N2 O6 S2'
_chemical_formula_weight 658.32
_space_group_crystal_system triclinic
_space_group_IT_number 2
_space_group_name_Hall '-P 1'
_space_group_name_H-M_alt 'P -1'
_atom_sites_solution_hydrogens geom
_atom_sites_solution_primary dual
_audit_block_doi 10.5517/ccdc.csd.cc2k14vm
_audit_creation_date 2024-05-07
_audit_creation_method
;
Olex2 1.3
(compiled 2020.11.12 svn.r5f609507 for OlexSys, GUI svn.r6226)
;
_audit_update_record
;
2024-05-10 deposited with the CCDC.	2024-11-04 downloaded from the CCDC.
;
_cell_angle_alpha 64.339(4)
_cell_angle_beta 84.268(3)
_cell_angle_gamma 83.514(4)
_cell_formula_units_Z 2
_cell_length_a 9.9399(5)
_cell_length_b 10.6305(5)
_cell_length_c 11.8378(4)
_cell_measurement_reflns_used 6626
_cell_measurement_temperature 100(2)
_cell_measurement_theta_max 71.3590
_cell_measurement_theta_min 4.1270
_cell_volume 1118.45(9)
_computing_cell_refinement 'CrysAlisPro 1.171.42.101a (Rigaku OD, 2023)'
_computing_data_collection 'CrysAlisPro 1.171.42.101a (Rigaku OD, 2023)'
_computing_data_reduction 'CrysAlisPro 1.171.42.101a (Rigaku OD, 2023)'
_computing_molecular_graphics 'Olex2 1.3 (Dolomanov et al., 2009)'
_computing_publication_material 'Olex2 1.3 (Dolomanov et al., 2009)'
_computing_structure_refinement 'SHELXL 2014/7 (Sheldrick, 2015)'
_computing_structure_solution 'SHELXT 2014/5 (Sheldrick, 2014)'
_diffrn_ambient_environment N~2~
_diffrn_ambient_temperature 100(2)
_diffrn_detector 'Hybrid Pixel Array Detector'
_diffrn_detector_area_resol_mean 10.0000
_diffrn_detector_type HyPix3000
_diffrn_measured_fraction_theta_full 0.985
_diffrn_measured_fraction_theta_max 0.985
_diffrn_measurement_details
;
List of Runs (angles in degrees, time in seconds):

  # Type    Start    End  Width  t~exp~   \w     \q     \k     \f   Frames
#--------------------------------------------------------------------------
  1  \w   -103.00 -46.00   0.50    3.00    --  -41.22 -48.00 147.00  114
  2  \w    -39.00  18.00   0.50    3.00    --  -41.22  48.00 -63.00  114
  3  \w     32.00  82.00   0.50    3.00    --   41.22  48.00 -63.00  100
  4  \w     65.00 112.00   0.50   12.00    --  100.00 -48.00 147.00   94
  5  \w    115.00 141.00   0.50   12.00    --  100.00  48.00 -63.00   52
  6  \w     86.00 112.00   0.50   12.00    --  100.00  48.00 -63.00   52
  7  \w    -63.00 -33.00   0.50    3.00    --  -41.22 -21.00  30.00   60
  8  \w   -100.00 -36.00   0.50    3.00    --  -41.22 -43.00-180.00  128
  9  \w   -111.00 -68.00   0.50    3.00    --  -41.22 -21.00  30.00   86
 10  \w    -96.00 -14.00   0.50    3.00    --  -41.22 138.00  30.00  164
 11  \w     14.00  41.00   0.50    3.00    --   41.22 -43.00  90.00   54
 12  \w     21.00  47.00   0.50    3.00    --   41.22 -43.00 -60.00   52
 13  \w    -19.00   7.00   0.50    3.00    --   41.22 -43.00 -60.00   52
 14  \w     36.00  62.00   0.50    3.00    --   41.22  32.00 -90.00   52
 15  \w    -15.00  39.00   0.50    3.00    --   41.22 -54.00  30.00  108
 16  \w    -21.00   9.00   0.50    3.00    --   41.22 -43.00  90.00   60
 17  \w     32.00  84.00   0.50    3.00    --   41.22-138.00 -90.00  104
 18  \w     19.00  96.00   0.50    3.00    --   41.22-138.00  30.00  154
 19  \w     -8.00  18.00   0.50    3.00    --   41.22 -48.00 147.00   52
 20  \w     30.00  56.00   0.50    3.00    --   41.22 -54.00 -30.00   52
 21  \w     78.00 104.00   0.50    3.00    --   41.22  32.00 -90.00   52
 22  \w    -16.00   9.00   0.50    3.00    --   41.22 -54.00 -30.00   50
 23  \w     40.00  89.00   0.50    3.00    --   41.22  32.00 150.00   98
 24  \w     32.00  96.00   0.50   12.00    --  100.00 -93.00  60.00  128
 25  \w     87.00 145.00   0.50   12.00    --  100.00  50.00 120.00  116
 26  \w     91.00 124.00   0.50   12.00    --  100.00  25.00   0.00   66
 27  \w     56.00 107.00   0.50   12.00    --  100.00-111.00 -30.00  102
 28  \w     37.00  92.00   0.50   12.00    --  100.00-111.00  60.00  110
 29  \w     95.00 153.00   0.50   12.00    --  100.00  42.00 -90.00  116
 30  \w     53.00  92.00   0.50   12.00    --  100.00 -25.00  90.00   78
 31  \w     72.00 108.00   0.50   12.00    --  100.00-111.00  30.00   72
 32  \w     61.00  87.00   0.50   12.00    --  100.00-133.00   0.00   52
 33  \w     53.00 109.00   0.50   12.00    --  100.00 -33.00  90.00  112
 34  \w     97.00 136.00   0.50   12.00    --  100.00  33.00 150.00   78
 35  \w     88.00 128.00   0.50   12.00    --  100.00  42.00-120.00   80
 36  \w     64.00 109.00   0.50   12.00    --  100.00-133.00 -90.00   90
 37  \w     58.00 105.00   0.50   12.00    --  100.00 -25.00 -60.00   94
 38  \w    132.00 157.00   0.50   12.00    --  100.00  25.00 -30.00   50
 39  \w    114.00 154.00   0.50   12.00    --  100.00  77.00 150.00   80
 40  \w     37.00 109.00   0.50   12.00    --  100.00 -50.00 -90.00  144
 41  \w    110.00 144.00   0.50   12.00    --  100.00   8.00  90.00   68
 42  \w     79.00 117.00   0.50   12.00    --  100.00-133.00-180.00   76
 43  \w     39.00 122.00   0.50   12.00    --  100.00 -68.00  60.00  166
 44  \w     43.00 113.00   0.50   12.00    --  100.00 -42.00  30.00  140
 45  \w     79.00 104.00   0.50   12.00    --  100.00-111.00-180.00   50
 46  \w     94.00 137.00   0.50   12.00    --  100.00  33.00  90.00   86
 47  \w     85.00 156.00   0.50   12.00    --  100.00  50.00   0.00  142
 48  \w     40.00  65.00   0.50   12.00    --  100.00 -77.00-180.00   50
 49  \w     89.00 118.00   0.50   12.00    --  100.00 -59.00-180.00   58
 50  \w     91.00 119.00   0.50   12.00    --  100.00  25.00 -30.00   56
 51  \w     37.00 104.00   0.50   12.00    --  100.00-111.00 -60.00  134
 52  \w     52.00 117.00   0.50   12.00    --  100.00-133.00 -60.00  130
 53  \w     50.00  75.00   0.50   12.00    --  100.00 178.00 -60.00   50
 54  \w    113.00 144.00   0.50   12.00    --  100.00 178.00 -60.00   62
 55  \w    128.00 154.00   0.50   12.00    --  100.00  33.00-150.00   52
 56  \w    119.00 145.00   0.50   12.00    --  100.00  17.00 120.00   52
 57  \w     44.00  73.00   0.50   12.00    --  100.00 -59.00-180.00   58
 58  \w     72.00 112.00   0.50   12.00    --  100.00 -59.00 -30.00   80
 59  \w     82.00 107.00   0.50   12.00    --  100.00-111.00  90.00   50
 60  \w     86.00 111.00   0.50   12.00    --  100.00  93.00 -90.00   50
 61  \w    130.00 155.00   0.50   12.00    --  100.00  25.00   0.00   50
 62  \w     37.00  62.00   0.50   12.00    --  100.00-111.00-180.00   50
 63  \w     75.00 100.00   0.50   12.00    --  100.00 -68.00 -30.00   50
 64  \w     34.00  85.00   0.50   12.00    --  100.00 -87.00 -30.00  102
;
_diffrn_measurement_device 'four-circle diffractometer'
_diffrn_measurement_device_type 'SuperNova, Single source at offset/far, HyPix3000'
_diffrn_measurement_method '\w scans'
_diffrn_orient_matrix_type 'CrysAlisPro convention (1999,Acta A55,543-557)'
_diffrn_orient_matrix_UB_11 0.1038513000
_diffrn_orient_matrix_UB_12 0.1110300000
_diffrn_orient_matrix_UB_13 -0.0627917000
_diffrn_orient_matrix_UB_21 0.0803758000
_diffrn_orient_matrix_UB_22 -0.0926460000
_diffrn_orient_matrix_UB_23 -0.0578083000
_diffrn_orient_matrix_UB_31 -0.0846474000
_diffrn_orient_matrix_UB_32 0.0713821000
_diffrn_orient_matrix_UB_33 -0.1167408000
_diffrn_radiation_monochromator mirror
_diffrn_radiation_probe x-ray
_diffrn_radiation_type 'Cu K\a'
_diffrn_radiation_wavelength 1.54184
_diffrn_reflns_av_R_equivalents 0.0809
_diffrn_reflns_av_unetI/netI 0.0667
_diffrn_reflns_Laue_measured_fraction_full 0.985
_diffrn_reflns_Laue_measured_fraction_max 0.985
_diffrn_reflns_limit_h_max 11
_diffrn_reflns_limit_h_min -11
_diffrn_reflns_limit_k_max 12
_diffrn_reflns_limit_k_min -12
_diffrn_reflns_limit_l_max 12
_diffrn_reflns_limit_l_min -13
_diffrn_reflns_number 9126
_diffrn_reflns_point_group_measured_fraction_full 0.985
_diffrn_reflns_point_group_measured_fraction_max 0.985
_diffrn_reflns_theta_full 62.491
_diffrn_reflns_theta_max 62.491
_diffrn_reflns_theta_min 4.150
_diffrn_source 'micro-focus sealed X-ray tube'
_diffrn_source_type 'SuperNova (Cu) X-ray Source'
_exptl_absorpt_coefficient_mu 13.845
_exptl_absorpt_correction_T_max 1.00000
_exptl_absorpt_correction_T_min 0.67259
_exptl_absorpt_correction_type multi-scan
_exptl_absorpt_process_details
;
CrysAlisPro 1.171.42.101a (Rigaku Oxford Diffraction, 2023)
Empirical absorption correction using spherical harmonics,
implemented in SCALE3 ABSPACK scaling algorithm.
;
_exptl_crystal_colour colourless
_exptl_crystal_colour_primary colourless
_exptl_crystal_density_diffrn 1.955
_exptl_crystal_description prism
_exptl_crystal_F_000 644
_exptl_crystal_size_max 0.08
_exptl_crystal_size_mid 0.05
_exptl_crystal_size_min 0.03
_refine_diff_density_max 2.703
_refine_diff_density_min -2.300
_refine_diff_density_rms 0.263
_refine_ls_extinction_method none
_refine_ls_goodness_of_fit_ref 1.205
_refine_ls_hydrogen_treatment constr
_refine_ls_matrix_type full
_refine_ls_number_parameters 305
_refine_ls_number_reflns 3519
_refine_ls_number_restraints 0
_refine_ls_restrained_S_all 1.205
_refine_ls_R_factor_all 0.1002
_refine_ls_R_factor_gt 0.0850
_refine_ls_shift/su_max 0.071
_refine_ls_shift/su_mean 0.009
_refine_ls_structure_factor_coef Fsqd
_refine_ls_weighting_details 'w=1/[\s^2^(Fo^2^)+(0.1875P)^2^+5.5888P] where P=(Fo^2^+2Fc^2^)/3'
_refine_ls_weighting_scheme calc
_refine_ls_wR_factor_gt 0.2504
_refine_ls_wR_factor_ref 0.2881
_reflns_Friedel_coverage 0.000
_reflns_number_gt 2939
_reflns_number_total 3519
_reflns_threshold_expression 'I > 2\s(I)'
_cod_data_source_file d4nj02894e2.cif
_cod_data_source_block 031-007_syv144_me2co
_cod_depositor_comments 'Adding full bibliography for 7063516.cif.'
_cod_database_code 7063516
_shelx_shelxl_version_number 2014/7
_chemical_oxdiff_formula 'C14 H12 N2 I S O3 F3'
_shelx_space_group_comment
;
The symmetry employed for this shelxl refinement is uniquely defined
by the following loop, which should always be used as a source of
symmetry information in preference to the above space-group names.
They are only intended as comments.
;
_shelx_estimated_absorpt_t_max 0.681
_shelx_estimated_absorpt_t_min 0.404
_reflns_odcompleteness_completeness 96.57
_reflns_odcompleteness_iscentric 1
_reflns_odcompleteness_theta 72.42
_olex2_refinement_description
;
1. Fixed Uiso
 At 1.2 times of:
  All C(H) groups
 At 1.5 times of:
  All C(H,H,H) groups
2. Uiso/Uaniso restraints and constraints
Uanis(C10) = Uanis(C5)
Uanis(C10) = Uanis(C3)
3.a Aromatic/amide H refined with riding coordinates:
 C6(H6), C12(H12), C7(H7), C16(H16), C8(H8), C15(H15), C2(H2), C14(H14),
 C13(H13), C9(H9)
3.b Idealised Me refined as rotating group:
 C1(H1A,H1B,H1C)
;
_olex2_submission_special_instructions 'No special instructions were received'
_oxdiff_exptl_absorpt_empirical_details
;
Empirical correction (ABSPACK) includes:
- Absorption correction using spherical harmonics
- Frame scaling
;
_oxdiff_exptl_absorpt_empirical_full_max 3.973
_oxdiff_exptl_absorpt_empirical_full_min 0.245

loop_
_space_group_symop_operation_xyz
'x, y, z'
'-x, -y, -z'

loop_
_atom_site_label
_atom_site_type_symbol
_atom_site_fract_x
_atom_site_fract_y
_atom_site_fract_z
_atom_site_U_iso_or_equiv
_atom_site_adp_type
_atom_site_occupancy
_atom_site_site_symmetry_order
_atom_site_calc_flag
_atom_site_refinement_flags_posn
_atom_site_refinement_flags_adp
_atom_site_refinement_flags_occupancy
_atom_site_disorder_assembly
_atom_site_disorder_group
I1 I 0.40457(8) 0.21013(8) 0.72160(6) 0.0369(4) Uani 1 1 d . . . . .
S2 S 0.5609(4) 0.3370(4) 0.3707(3) 0.0429(8) Uani 1 1 d . . . . .
S1 S 0.0590(4) 0.1661(4) 0.7220(3) 0.0428(8) Uani 1 1 d . . . . .
F5 F 0.6794(9) 0.1067(9) 0.5349(7) 0.052(2) Uani 1 1 d . . . . .
F2 F -0.0158(9) 0.0036(9) 0.6287(7) 0.049(2) Uani 1 1 d . . . . .
F3 F 0.1448(10) 0.1357(9) 0.5188(8) 0.056(2) Uani 1 1 d . . . . .
F1 F -0.0605(10) 0.2244(10) 0.5171(9) 0.066(3) Uani 1 1 d . . . . .
F6 F 0.7658(10) 0.1709(10) 0.3484(8) 0.063(2) Uani 1 1 d . . . . .
F4 F 0.5783(11) 0.0777(10) 0.3967(9) 0.067(3) Uani 1 1 d . . . . .
O4 O 0.4619(10) 0.3150(11) 0.4742(8) 0.048(3) Uani 1 1 d . . . . .
O5 O 0.5060(10) 0.3696(11) 0.2538(8) 0.050(3) Uani 1 1 d . . . . .
O3 O 0.1793(11) 0.0733(11) 0.7752(9) 0.052(3) Uani 1 1 d . . . . .
O6 O 0.6656(11) 0.4233(10) 0.3639(8) 0.050(2) Uani 1 1 d . . . . .
O2 O 0.0848(11) 0.3127(11) 0.6616(10) 0.054(3) Uani 1 1 d . . . . .
N1 N 0.7018(11) 0.3636(11) 0.8295(8) 0.033(2) Uani 1 1 d . . . . .
N2 N 0.7451(11) 0.4205(11) 0.7064(9) 0.036(2) Uani 1 1 d . . . . .
O1 O -0.0663(12) 0.1331(13) 0.7986(11) 0.063(3) Uani 1 1 d . . . . .
C4 C 0.5939(12) 0.2903(12) 0.8425(10) 0.026(2) Uani 1 1 d . . . . .
C5 C 0.5026(14) 0.2200(13) 0.9473(10) 0.0340(17) Uani 1 1 d . . . . .
C6 C 0.5034(14) 0.2018(13) 1.0708(11) 0.037(3) Uani 1 1 d . . . . .
H6 H 0.5738 0.2363 1.0956 0.045 Uiso 1 1 calc R U . . .
C12 C 0.7236(15) 0.4935(14) 0.9533(13) 0.041(3) Uani 1 1 d . . . . .
H12 H 0.6573 0.5632 0.9056 0.050 Uiso 1 1 calc R U . . .
C7 C 0.4022(14) 0.1336(14) 1.1574(12) 0.041(3) Uani 1 1 d . . . . .
H7 H 0.4023 0.1250 1.2407 0.049 Uiso 1 1 calc R U . . .
C3 C 0.5750(14) 0.3039(13) 0.7226(10) 0.0340(17) Uani 1 1 d . . . . .
C11 C 0.7656(13) 0.3798(14) 0.9270(10) 0.034(3) Uani 1 1 d . . . . .
C16 C 0.8666(13) 0.2807(14) 0.9917(10) 0.037(3) Uani 1 1 d . . . . .
H16 H 0.8965 0.2048 0.9709 0.045 Uiso 1 1 calc R U . . .
C10 C 0.3983(14) 0.1635(13) 0.9132(10) 0.0340(17) Uani 1 1 d . . . . .
C1 C 0.8479(15) 0.5253(15) 0.6606(12) 0.045(3) Uani 1 1 d . . . . .
H1A H 0.8108 0.6089 0.6718 0.068 Uiso 1 1 calc R U . . .
H1B H 0.8716 0.5511 0.5714 0.068 Uiso 1 1 calc R U . . .
H1C H 0.9293 0.4853 0.7084 0.068 Uiso 1 1 calc R U . . .
C8 C 0.2990(15) 0.0767(14) 1.1255(13) 0.044(3) Uani 1 1 d . . . . .
H8 H 0.2313 0.0287 1.1872 0.053 Uiso 1 1 calc R U . . .
C15 C 0.9235(13) 0.2955(15) 1.0885(12) 0.040(3) Uani 1 1 d . . . . .
H15 H 0.9926 0.2289 1.1347 0.048 Uiso 1 1 calc R U . . .
C2 C 0.6697(14) 0.3857(13) 0.6411(12) 0.036(3) Uani 1 1 d . . . . .
H2 H 0.6794 0.4127 0.5532 0.043 Uiso 1 1 calc R U . . .
C14 C 0.8794(16) 0.4056(15) 1.1164(12) 0.045(3) Uani 1 1 d . . . . .
H14 H 0.9175 0.4155 1.1824 0.054 Uiso 1 1 calc R U . . .
C13 C 0.7796(16) 0.5026(16) 1.0488(13) 0.045(3) Uani 1 1 d . . . . .
H13 H 0.7492 0.5782 1.0699 0.054 Uiso 1 1 calc R U . . .
C9 C 0.2965(17) 0.0912(15) 1.0014(13) 0.048(4) Uani 1 1 d . . . . .
H9 H 0.2278 0.0531 0.9782 0.058 Uiso 1 1 calc R U . . .
C18 C 0.0333(16) 0.1314(14) 0.5899(13) 0.044(3) Uani 1 1 d . . . . .
C19 C 0.6502(15) 0.1664(16) 0.4152(12) 0.045(3) Uani 1 1 d . . . . .

loop_
_atom_site_aniso_label
_atom_site_aniso_U_11
_atom_site_aniso_U_22
_atom_site_aniso_U_33
_atom_site_aniso_U_23
_atom_site_aniso_U_13
_atom_site_aniso_U_12
I1 0.0424(6) 0.0377(6) 0.0230(5) -0.0055(4) -0.0159(3) 0.0075(4)
S2 0.052(2) 0.0418(18) 0.0232(15) -0.0038(13) -0.0153(13) 0.0133(15)
S1 0.0445(19) 0.0480(19) 0.0347(17) -0.0161(15) -0.0093(14) 0.0002(15)
F5 0.056(5) 0.053(5) 0.027(4) -0.001(3) -0.017(3) 0.014(4)
F2 0.058(5) 0.054(5) 0.033(4) -0.015(4) -0.009(4) -0.003(4)
F3 0.071(6) 0.054(5) 0.035(4) -0.012(4) -0.008(4) 0.005(4)
F1 0.061(6) 0.064(6) 0.054(5) -0.006(4) -0.034(4) 0.013(5)
F6 0.070(6) 0.056(5) 0.043(5) -0.007(4) -0.006(4) 0.015(5)
F4 0.084(7) 0.050(5) 0.057(6) -0.011(4) -0.030(5) 0.003(5)
O4 0.045(6) 0.062(6) 0.019(4) -0.002(4) 0.005(4) 0.001(5)
O5 0.050(6) 0.059(6) 0.023(4) -0.002(4) -0.011(4) 0.006(5)
O3 0.057(6) 0.051(6) 0.040(5) -0.010(5) -0.026(5) 0.009(5)
O6 0.058(6) 0.050(6) 0.027(5) -0.004(4) -0.010(4) 0.004(5)
O2 0.050(6) 0.049(6) 0.055(6) -0.017(5) -0.009(5) 0.012(5)
N1 0.042(6) 0.037(6) 0.012(4) -0.002(4) -0.013(4) 0.004(5)
N2 0.039(6) 0.036(6) 0.022(5) -0.003(4) -0.008(4) 0.007(5)
O1 0.064(7) 0.078(8) 0.054(6) -0.034(6) 0.007(5) -0.015(6)
C4 0.031(6) 0.030(6) 0.022(6) -0.012(5) -0.011(4) 0.000(5)
C5 0.050(4) 0.037(4) 0.009(3) -0.008(3) -0.010(3) 0.014(3)
C6 0.038(7) 0.036(7) 0.026(6) -0.001(5) -0.018(5) 0.002(5)
C12 0.046(8) 0.038(7) 0.038(7) -0.011(6) -0.020(6) 0.004(6)
C7 0.039(7) 0.039(7) 0.022(6) 0.005(5) -0.002(5) 0.004(6)
C3 0.050(4) 0.037(4) 0.009(3) -0.008(3) -0.010(3) 0.014(3)
C11 0.031(6) 0.044(7) 0.016(5) -0.004(5) 0.001(4) 0.000(5)
C16 0.039(7) 0.048(7) 0.009(5) 0.001(5) 0.000(5) 0.002(6)
C10 0.050(4) 0.037(4) 0.009(3) -0.008(3) -0.010(3) 0.014(3)
C1 0.047(8) 0.047(8) 0.027(6) -0.006(6) -0.002(5) 0.009(6)
C8 0.051(8) 0.032(7) 0.037(7) -0.002(6) -0.020(6) 0.009(6)
C15 0.035(7) 0.053(8) 0.029(6) -0.015(6) -0.015(5) 0.008(6)
C2 0.046(8) 0.025(6) 0.034(7) -0.006(5) -0.021(6) 0.002(5)
C14 0.053(9) 0.049(8) 0.030(7) -0.011(6) -0.019(6) -0.005(7)
C13 0.055(9) 0.049(8) 0.035(7) -0.021(6) -0.007(6) -0.001(7)
C9 0.063(10) 0.038(7) 0.034(7) -0.006(6) -0.028(7) 0.019(7)
C18 0.050(8) 0.036(7) 0.041(8) -0.012(6) -0.021(6) 0.007(6)
C19 0.048(8) 0.051(8) 0.029(7) -0.011(6) -0.013(6) 0.010(7)

loop_
_atom_type_symbol
_atom_type_description
_atom_type_scat_dispersion_real
_atom_type_scat_dispersion_imag
_atom_type_scat_source
C C 0.0181 0.0091 'International Tables Vol C Tables 4.2.6.8 and 6.1.1.4'
H H 0.0000 0.0000 'International Tables Vol C Tables 4.2.6.8 and 6.1.1.4'
F F 0.0727 0.0534 'International Tables Vol C Tables 4.2.6.8 and 6.1.1.4'
I I -0.3257 6.8362 'International Tables Vol C Tables 4.2.6.8 and 6.1.1.4'
N N 0.0311 0.0180 'International Tables Vol C Tables 4.2.6.8 and 6.1.1.4'
O O 0.0492 0.0322 'International Tables Vol C Tables 4.2.6.8 and 6.1.1.4'
S S 0.3331 0.5567 'International Tables Vol C Tables 4.2.6.8 and 6.1.1.4'

loop_
_citation_id
_citation_doi
_citation_year
1 10.1016/j.ica.2024.122335 2024

loop_
_geom_angle_atom_site_label_1
_geom_angle_atom_site_label_2
_geom_angle_atom_site_label_3
_geom_angle
_geom_angle_site_symmetry_1
_geom_angle_site_symmetry_3
_geom_angle_publ_flag
C3 I1 C10 80.9(5) . . ?
O4 S2 C19 103.0(6) . . ?
O5 S2 O4 115.0(6) . . ?
O5 S2 O6 114.7(6) . . ?
O5 S2 C19 105.4(7) . . ?
O6 S2 O4 113.7(6) . . ?
O6 S2 C19 103.0(7) . . ?
O3 S1 C18 102.8(6) . . ?
O2 S1 O3 113.3(7) . . ?
O2 S1 O1 115.8(7) . . ?
O2 S1 C18 102.0(7) . . ?
O1 S1 O3 116.1(7) . . ?
O1 S1 C18 104.3(7) . . ?
N2 N1 C4 108.2(10) . . ?
N2 N1 C11 123.9(11) . . ?
C4 N1 C11 127.8(10) . . ?
N1 N2 C1 120.1(11) . . ?
C2 N2 N1 110.2(11) . . ?
C2 N2 C1 128.8(11) . . ?
N1 C4 C5 132.3(10) . . ?
N1 C4 C3 105.6(11) . . ?
C3 C4 C5 121.9(12) . . ?
C6 C5 C4 129.4(13) . . ?
C6 C5 C10 118.9(12) . . ?
C10 C5 C4 111.7(9) . . ?
C5 C6 H6 119.9 . . ?
C7 C6 C5 120.1(13) . . ?
C7 C6 H6 120.0 . . ?
C11 C12 H12 120.9 . . ?
C13 C12 H12 121.0 . . ?
C13 C12 C11 118.1(12) . . ?
C6 C7 H7 119.2 . . ?
C6 C7 C8 121.7(13) . . ?
C8 C7 H7 119.2 . . ?
C4 C3 I1 111.2(10) . . ?
C2 C3 I1 140.0(9) . . ?
C2 C3 C4 108.6(13) . . ?
C12 C11 N1 119.2(11) . . ?
C16 C11 N1 119.0(12) . . ?
C16 C11 C12 121.8(12) . . ?
C11 C16 H16 120.9 . . ?
C11 C16 C15 118.2(13) . . ?
C15 C16 H16 120.9 . . ?
C5 C10 I1 114.2(9) . . ?
C9 C10 I1 124.3(10) . . ?
C9 C10 C5 121.3(11) . . ?
N2 C1 H1A 109.5 . . ?
N2 C1 H1B 109.5 . . ?
N2 C1 H1C 109.5 . . ?
H1A C1 H1B 109.5 . . ?
H1A C1 H1C 109.5 . . ?
H1B C1 H1C 109.5 . . ?
C7 C8 H8 120.2 . . ?
C7 C8 C9 119.7(14) . . ?
C9 C8 H8 120.2 . . ?
C16 C15 H15 120.0 . . ?
C14 C15 C16 120.0(12) . . ?
C14 C15 H15 120.0 . . ?
N2 C2 C3 107.3(12) . . ?
N2 C2 H2 126.3 . . ?
C3 C2 H2 126.3 . . ?
C15 C14 H14 120.0 . . ?
C15 C14 C13 119.9(12) . . ?
C13 C14 H14 120.0 . . ?
C12 C13 C14 122.1(13) . . ?
C12 C13 H13 119.0 . . ?
C14 C13 H13 119.0 . . ?
C10 C9 C8 118.2(14) . . ?
C10 C9 H9 120.9 . . ?
C8 C9 H9 120.9 . . ?
F2 C18 S1 110.9(9) . . ?
F3 C18 S1 112.8(10) . . ?
F3 C18 F2 108.4(11) . . ?
F3 C18 F1 107.7(12) . . ?
F1 C18 S1 111.0(10) . . ?
F1 C18 F2 105.6(12) . . ?
F5 C19 S2 112.5(10) . . ?
F5 C19 F4 107.1(12) . . ?
F6 C19 S2 112.4(10) . . ?
F6 C19 F5 107.0(11) . . ?
F6 C19 F4 105.3(12) . . ?
F4 C19 S2 112.1(10) . . ?

loop_
_geom_bond_atom_site_label_1
_geom_bond_atom_site_label_2
_geom_bond_distance
_geom_bond_site_symmetry_2
_geom_bond_publ_flag
I1 C3 2.063(15) . ?
I1 C10 2.097(10) . ?
S2 O4 1.445(9) . ?
S2 O5 1.423(10) . ?
S2 O6 1.437(12) . ?
S2 C19 1.804(14) . ?
S1 O3 1.465(10) . ?
S1 O2 1.448(11) . ?
S1 O1 1.447(12) . ?
S1 C18 1.802(14) . ?
F5 C19 1.326(15) . ?
F2 C18 1.363(17) . ?
F3 C18 1.316(18) . ?
F1 C18 1.343(16) . ?
F6 C19 1.322(17) . ?
F4 C19 1.346(19) . ?
N1 N2 1.358(14) . ?
N1 C4 1.353(17) . ?
N1 C11 1.452(16) . ?
N2 C1 1.484(19) . ?
N2 C2 1.313(17) . ?
C4 C5 1.430(17) . ?
C4 C3 1.394(17) . ?
C5 C6 1.390(17) . ?
C5 C10 1.43(2) . ?
C6 H6 0.9500 . ?
C6 C7 1.379(19) . ?
C12 H12 0.9500 . ?
C12 C11 1.385(19) . ?
C12 C13 1.352(19) . ?
C7 H7 0.9500 . ?
C7 C8 1.41(2) . ?
C3 C2 1.36(2) . ?
C11 C16 1.386(17) . ?
C16 H16 0.9500 . ?
C16 C15 1.402(19) . ?
C10 C9 1.41(2) . ?
C1 H1A 0.9800 . ?
C1 H1B 0.9800 . ?
C1 H1C 0.9800 . ?
C8 H8 0.9500 . ?
C8 C9 1.41(2) . ?
C15 H15 0.9500 . ?
C15 C14 1.36(2) . ?
C2 H2 0.9500 . ?
C14 H14 0.9500 . ?
C14 C13 1.38(2) . ?
C13 H13 0.9500 . ?
C9 H9 0.9500 . ?

loop_
_geom_torsion_atom_site_label_1
_geom_torsion_atom_site_label_2
_geom_torsion_atom_site_label_3
_geom_torsion_atom_site_label_4
_geom_torsion
_geom_torsion_site_symmetry_1
_geom_torsion_site_symmetry_2
_geom_torsion_site_symmetry_3
_geom_torsion_site_symmetry_4
_geom_torsion_publ_flag
I1 C3 C2 N2 173.3(11) . . . . ?
I1 C10 C9 C8 -175.0(9) . . . . ?
O4 S2 C19 F5 -43.9(13) . . . . ?
O4 S2 C19 F6 -164.7(10) . . . . ?
O4 S2 C19 F4 76.9(11) . . . . ?
O5 S2 C19 F5 -164.8(11) . . . . ?
O5 S2 C19 F6 74.4(12) . . . . ?
O5 S2 C19 F4 -44.0(12) . . . . ?
O3 S1 C18 F2 73.0(11) . . . . ?
O3 S1 C18 F3 -48.9(11) . . . . ?
O3 S1 C18 F1 -169.9(10) . . . . ?
O6 S2 C19 F5 74.6(12) . . . . ?
O6 S2 C19 F6 -46.2(11) . . . . ?
O6 S2 C19 F4 -164.6(10) . . . . ?
O2 S1 C18 F2 -169.5(9) . . . . ?
O2 S1 C18 F3 68.7(11) . . . . ?
O2 S1 C18 F1 -52.3(12) . . . . ?
N1 N2 C2 C3 -0.2(14) . . . . ?
N1 C4 C5 C6 -3(2) . . . . ?
N1 C4 C5 C10 176.5(12) . . . . ?
N1 C4 C3 I1 -175.8(7) . . . . ?
N1 C4 C3 C2 -0.9(14) . . . . ?
N1 C11 C16 C15 -177.7(12) . . . . ?
N2 N1 C4 C5 -174.0(12) . . . . ?
N2 N1 C4 C3 0.8(13) . . . . ?
N2 N1 C11 C12 88.6(15) . . . . ?
N2 N1 C11 C16 -91.7(14) . . . . ?
O1 S1 C18 F2 -48.6(11) . . . . ?
O1 S1 C18 F3 -170.5(10) . . . . ?
O1 S1 C18 F1 68.5(12) . . . . ?
C4 N1 N2 C1 170.1(10) . . . . ?
C4 N1 N2 C2 -0.4(13) . . . . ?
C4 N1 C11 C12 -92.6(16) . . . . ?
C4 N1 C11 C16 87.1(15) . . . . ?
C4 C5 C6 C7 177.9(12) . . . . ?
C4 C5 C10 I1 -3.3(12) . . . . ?
C4 C5 C10 C9 -179.3(11) . . . . ?
C4 C3 C2 N2 0.7(14) . . . . ?
C5 C4 C3 I1 -0.4(15) . . . . ?
C5 C4 C3 C2 174.6(10) . . . . ?
C5 C6 C7 C8 2.3(19) . . . . ?
C5 C10 C9 C8 0.6(18) . . . . ?
C6 C5 C10 I1 176.5(9) . . . . ?
C6 C5 C10 C9 0.5(17) . . . . ?
C6 C7 C8 C9 -1(2) . . . . ?
C12 C11 C16 C15 2.0(19) . . . . ?
C7 C8 C9 C10 -0.3(19) . . . . ?
C3 C4 C5 C6 -177.3(12) . . . . ?
C3 C4 C5 C10 2.5(16) . . . . ?
C11 N1 N2 C1 -10.9(17) . . . . ?
C11 N1 N2 C2 178.7(11) . . . . ?
C11 N1 C4 C5 7(2) . . . . ?
C11 N1 C4 C3 -178.2(11) . . . . ?
C11 C12 C13 C14 2(2) . . . . ?
C11 C16 C15 C14 0(2) . . . . ?
C16 C15 C14 C13 0(2) . . . . ?
C10 C5 C6 C7 -1.9(18) . . . . ?
C1 N2 C2 C3 -169.6(12) . . . . ?
C15 C14 C13 C12 -1(2) . . . . ?
C13 C12 C11 N1 176.7(13) . . . . ?
C13 C12 C11 C16 -3(2) . . . . ?
